data_7232029
loop_
_publ_author_name
'Zhang, Xia'
'Ma, Xiaoyuan'
'Zhang, Tianyong'
'Li, Bin'
'Jiang, Shuang'
'Zhang, Guanghui'
'Hai, Li'
'Wang, Jingchao'
'Shao, Xiao'

_publ_section_title
;
 The influence of phosphine ligand substituted [2Fe2S] model complexes as
 electro-catalyst on proton reduction
;
_journal_issue 74
_journal_name_full 'RSC Advances'
_journal_page_first 42262
_journal_paper_doi 10.1039/C8RA08016J
_journal_volume 8
_journal_year 2018
_chemical_formula_sum 'C12 H17 Fe2 O8 P S2'
_chemical_formula_weight 496.05
_chemical_name_systematic
; 
 ? 
;
_space_group_IT_number 15
_symmetry_cell_setting monoclinic
_symmetry_space_group_name_Hall '-C 2yc'
_symmetry_space_group_name_H-M 'C 1 2/c 1'
_atom_sites_solution_hydrogens geom
_atom_sites_solution_primary direct
_atom_sites_solution_secondary difmap
_audit_creation_method SHELXL-97
_audit_update_record
;
2018-05-08 deposited with the CCDC.
2018-11-26 downloaded from the CCDC.
;
_cell_angle_alpha 90.00
_cell_angle_beta 98.118(3)
_cell_angle_gamma 90.00
_cell_formula_units_Z 8
_cell_length_a 11.163(2)
_cell_length_b 14.887(3)
_cell_length_c 23.086(4)
_cell_measurement_reflns_used 6074
_cell_measurement_temperature 128(2)
_cell_measurement_theta_max 27.5
_cell_measurement_theta_min 3.1
_cell_volume 3798.1(12)
_computing_cell_refinement 'CrystalClear-SM Expert 2.1 b42'
_computing_data_collection 'CrystalClear-SM Expert 2.1 b42 (Rigaku, 2015)'
_computing_data_reduction 'CrystalClear-SM Expert 2.1 b42'
_computing_molecular_graphics 'CrystalStructure 4.1'
_computing_publication_material 'CrystalStructure 4.1 (Rigaku, 2014)'
_computing_structure_refinement 'SHELXL-97 (Sheldrick, 1997)'
_computing_structure_solution 'SHELXS-97 (Sheldrick, 1990)'
_diffrn_ambient_temperature 128(2)
_diffrn_detector_area_resol_mean 5.814
_diffrn_measured_fraction_theta_full 0.993
_diffrn_measured_fraction_theta_max 0.993
_diffrn_measurement_device_type 'Rigaku XtaLAB P200'
_diffrn_measurement_method '\w and \f scans'
_diffrn_radiation_monochromator multilayer
_diffrn_radiation_source 'rotating anode'
_diffrn_radiation_type MoK\a
_diffrn_radiation_wavelength 0.71073
_diffrn_reflns_av_R_equivalents 0.0708
_diffrn_reflns_av_sigmaI/netI 0.0489
_diffrn_reflns_limit_h_max 13
_diffrn_reflns_limit_h_min -13
_diffrn_reflns_limit_k_max 17
_diffrn_reflns_limit_k_min -14
_diffrn_reflns_limit_l_max 27
_diffrn_reflns_limit_l_min -27
_diffrn_reflns_number 15557
_diffrn_reflns_theta_full 25.02
_diffrn_reflns_theta_max 25.02
_diffrn_reflns_theta_min 3.06
_diffrn_standards_decay_% 0
_diffrn_standards_interval_count 0
_diffrn_standards_interval_time 0
_diffrn_standards_number 0
_exptl_absorpt_coefficient_mu 1.867
_exptl_absorpt_correction_T_max 0.8070
_exptl_absorpt_correction_T_min 0.7065
_exptl_absorpt_correction_type multi-scan
_exptl_absorpt_process_details 'REQAB (Rigaku, 1998)'
_exptl_crystal_colour Colorless
_exptl_crystal_density_diffrn 1.735
_exptl_crystal_density_method 'not measured'
_exptl_crystal_description Prism
_exptl_crystal_F_000 2016
_exptl_crystal_size_max 0.20
_exptl_crystal_size_mid 0.18
_exptl_crystal_size_min 0.12
_refine_diff_density_max 1.411
_refine_diff_density_min -0.599
_refine_diff_density_rms 0.148
_refine_ls_extinction_method none
_refine_ls_goodness_of_fit_ref 1.078
_refine_ls_hydrogen_treatment constr
_refine_ls_matrix_type full
_refine_ls_number_parameters 281
_refine_ls_number_reflns 3335
_refine_ls_number_restraints 192
_refine_ls_restrained_S_all 1.070
_refine_ls_R_factor_all 0.0768
_refine_ls_R_factor_gt 0.0754
_refine_ls_shift/su_max 0.001
_refine_ls_shift/su_mean 0.000
_refine_ls_structure_factor_coef Fsqd
_refine_ls_weighting_details 'calc w=1/[\s^2^(Fo^2^)+(0.1000P)^2^+44.5437P] where P=(Fo^2^+2Fc^2^)/3'
_refine_ls_weighting_scheme calc
_refine_ls_wR_factor_gt 0.2036
_refine_ls_wR_factor_ref 0.2048
_reflns_number_gt 3229
_reflns_number_total 3335
_reflns_threshold_expression >2sigma(I)
_cod_data_source_file c8ra08016j1.cif
_cod_data_source_block shelx
_cod_depositor_comments
;
The following automatic conversions were performed:

'_symmetry_cell_setting' value 'Monoclinic' changed to 'monoclinic'
according to
/home/data/users/saulius/crontab/automatic-downloads/rss-feeds/RSC/lib/dictionaries/cif_core.dic
dictionary named 'cif_core.dic' version 2.4.2 from 2011-04-26.

Automatic conversion script
Id: cif_fix_values 4973 2017-02-22 13:04:09Z antanas 
;
_cod_original_sg_symbol_H-M C2/c
_cod_database_code 7232029

loop_
_symmetry_equiv_pos_as_xyz
'x, y, z'
'-x, y, -z+1/2'
'x+1/2, y+1/2, z'
'-x+1/2, y+1/2, -z+1/2'
'-x, -y, -z'
'x, -y, z-1/2'
'-x+1/2, -y+1/2, -z'
'x+1/2, -y+1/2, z-1/2'

loop_
_atom_site_label
_atom_site_type_symbol
_atom_site_fract_x
_atom_site_fract_y
_atom_site_fract_z
_atom_site_U_iso_or_equiv
_atom_site_adp_type
_atom_site_occupancy
_atom_site_symmetry_multiplicity
_atom_site_calc_flag
_atom_site_refinement_flags
_atom_site_disorder_assembly
_atom_site_disorder_group
Fe1 Fe 0.23081(8) 0.47289(6) 0.10631(4) 0.0368(3) Uani 1 1 d . A .
Fe2 Fe 0.31083(9) 0.60668(6) 0.05948(4) 0.0404(3) Uani 1 1 d . . .
S1 S 0.36447(18) 0.56797(13) 0.15367(8) 0.0503(5) Uani 1 1 d . . .
S2 S 0.37827(16) 0.46535(11) 0.04955(8) 0.0449(4) Uani 1 1 d . . .
P1 P 0.24766(19) 0.35169(13) 0.15857(8) 0.0483(5) Uani 1 1 d D . .
O1 O 0.0668(5) 0.4070(3) 0.0056(2) 0.0540(13) Uani 1 1 d . A .
O2 O 0.0405(6) 0.5591(4) 0.1611(3) 0.0730(18) Uani 1 1 d . A .
O3 O 0.1736(6) 0.5922(4) -0.0578(2) 0.0608(14) Uani 1 1 d . . .
O4 O 0.1502(6) 0.7434(4) 0.0964(3) 0.0674(16) Uani 1 1 d . . .
O5 O 0.5129(5) 0.7166(4) 0.0303(3) 0.0583(14) Uani 1 1 d . . .
O6 O 0.3102(13) 0.3681(9) 0.2234(4) 0.051(3) Uani 0.470(8) 1 d PDU A 1
O7 O 0.3498(9) 0.2789(6) 0.1414(4) 0.047(2) Uani 0.470(8) 1 d PDU A 1
O8 O 0.1411(8) 0.2839(6) 0.1565(5) 0.050(2) Uani 0.470(8) 1 d PDU A 1
O6' O 0.3520(9) 0.3476(8) 0.2123(4) 0.048(3) Uani 0.530(8) 1 d PDU A 2
O7' O 0.2321(9) 0.2549(5) 0.1304(4) 0.050(2) Uani 0.530(8) 1 d PDU A 2
O8' O 0.1352(7) 0.3363(6) 0.1981(4) 0.049(2) Uani 0.530(8) 1 d PDU A 2
C1 C 0.1290(7) 0.4303(4) 0.0463(3) 0.0432(16) Uani 1 1 d . . .
C2 C 0.1140(7) 0.5237(5) 0.1399(4) 0.0517(18) Uani 1 1 d . . .
C3 C 0.2257(7) 0.5992(5) -0.0116(4) 0.0481(17) Uani 1 1 d . . .
C4 C 0.2120(7) 0.6911(5) 0.0815(3) 0.0494(17) Uani 1 1 d . . .
C5 C 0.4368(7) 0.6739(5) 0.0425(3) 0.0485(17) Uani 1 1 d . . .
C6 C 0.3226(19) 0.2959(11) 0.2656(7) 0.052(4) Uani 0.470(8) 1 d PDU A 1
H6A H 0.3618 0.3185 0.3035 0.078 Uiso 0.470(8) 1 calc PR A 1
H6B H 0.3720 0.2479 0.2521 0.078 Uiso 0.470(8) 1 calc PR A 1
H6C H 0.2424 0.2722 0.2699 0.078 Uiso 0.470(8) 1 calc PR A 1
C7 C 0.340(2) 0.231(2) 0.0866(10) 0.053(5) Uani 0.470(8) 1 d PDU A 1
H7A H 0.4105 0.1923 0.0864 0.080 Uiso 0.470(8) 1 calc PR A 1
H7B H 0.3358 0.2743 0.0543 0.080 Uiso 0.470(8) 1 calc PR A 1
H7C H 0.2662 0.1944 0.0818 0.080 Uiso 0.470(8) 1 calc PR A 1
C8 C 0.0264(16) 0.315(3) 0.1713(17) 0.057(5) Uani 0.470(8) 1 d PDU A 1
H8A H -0.0315 0.2655 0.1682 0.085 Uiso 0.470(8) 1 calc PR A 1
H8B H -0.0049 0.3634 0.1444 0.085 Uiso 0.470(8) 1 calc PR A 1
H8C H 0.0381 0.3384 0.2115 0.085 Uiso 0.470(8) 1 calc PR A 1
C6' C 0.3587(19) 0.2710(12) 0.2513(8) 0.064(4) Uani 0.530(8) 1 d PDU A 2
H6'A H 0.4270 0.2786 0.2826 0.097 Uiso 0.530(8) 1 calc PR A 2
H6'B H 0.3703 0.2161 0.2293 0.097 Uiso 0.530(8) 1 calc PR A 2
H6'C H 0.2834 0.2663 0.2684 0.097 Uiso 0.530(8) 1 calc PR A 2
C7' C 0.3074(17) 0.232(2) 0.0865(9) 0.051(4) Uani 0.530(8) 1 d PDU A 2
H7'A H 0.2889 0.1707 0.0726 0.076 Uiso 0.530(8) 1 calc PR A 2
H7'B H 0.3927 0.2358 0.1036 0.076 Uiso 0.530(8) 1 calc PR A 2
H7'C H 0.2915 0.2739 0.0536 0.076 Uiso 0.530(8) 1 calc PR A 2
C8' C 0.0110(12) 0.326(2) 0.1700(14) 0.054(4) Uani 0.530(8) 1 d PDU A 2
H8'A H -0.0422 0.3181 0.1999 0.081 Uiso 0.530(8) 1 calc PR A 2
H8'B H 0.0049 0.2741 0.1440 0.081 Uiso 0.530(8) 1 calc PR A 2
H8'C H -0.0134 0.3805 0.1471 0.081 Uiso 0.530(8) 1 calc PR A 2
C9 C 0.5198(7) 0.4621(5) 0.0986(4) 0.0552(19) Uani 1 1 d . . .
H9A H 0.5427 0.3987 0.1069 0.066 Uiso 1 1 calc R . .
H9B H 0.5838 0.4901 0.0790 0.066 Uiso 1 1 calc R . .
C10 C 0.5133(9) 0.5107(7) 0.1563(5) 0.077(3) Uani 1 1 d . . .
H10A H 0.5159 0.4632 0.1871 0.093 Uiso 1 1 calc R . .
C11 C 0.6111(9) 0.5715(9) 0.1753(5) 0.086(3) Uani 1 1 d . . .
H11A H 0.5969 0.6004 0.2123 0.104 Uiso 1 1 calc R . .
H11B H 0.6130 0.6192 0.1456 0.104 Uiso 1 1 calc R . .
C12 C 0.7371(9) 0.5217(11) 0.1850(5) 0.102(4) Uani 1 1 d . . .
H12A H 0.8014 0.5651 0.1980 0.152 Uiso 1 1 calc R . .
H12B H 0.7522 0.4940 0.1482 0.152 Uiso 1 1 calc R . .
H12C H 0.7360 0.4751 0.2149 0.152 Uiso 1 1 calc R . .

loop_
_atom_site_aniso_label
_atom_site_aniso_U_11
_atom_site_aniso_U_22
_atom_site_aniso_U_33
_atom_site_aniso_U_23
_atom_site_aniso_U_13
_atom_site_aniso_U_12
Fe1 0.0392(5) 0.0330(5) 0.0387(5) 0.0044(4) 0.0070(4) 0.0026(4)
Fe2 0.0450(6) 0.0315(5) 0.0466(6) 0.0020(4) 0.0128(4) -0.0003(4)
S1 0.0528(11) 0.0484(10) 0.0475(10) -0.0043(8) -0.0007(8) -0.0018(8)
S2 0.0452(9) 0.0354(9) 0.0567(10) 0.0043(7) 0.0162(8) 0.0054(7)
P1 0.0608(12) 0.0393(10) 0.0421(9) 0.0083(7) -0.0019(8) -0.0006(8)
O1 0.065(3) 0.040(3) 0.054(3) 0.002(2) 0.000(3) -0.012(2)
O2 0.072(4) 0.060(4) 0.098(5) -0.001(3) 0.049(4) 0.010(3)
O3 0.068(4) 0.064(4) 0.049(3) 0.005(3) 0.002(3) 0.004(3)
O4 0.094(4) 0.048(3) 0.066(4) 0.002(3) 0.030(3) 0.021(3)
O5 0.061(3) 0.047(3) 0.071(4) 0.004(3) 0.022(3) -0.015(3)
O6 0.059(6) 0.049(6) 0.044(5) 0.008(4) 0.001(5) -0.004(5)
O7 0.051(5) 0.041(4) 0.050(4) 0.009(4) 0.006(4) 0.004(4)
O8 0.054(4) 0.048(4) 0.050(4) 0.006(4) 0.013(4) 0.001(4)
O6' 0.050(5) 0.044(5) 0.049(5) 0.013(4) 0.000(4) 0.005(4)
O7' 0.053(4) 0.043(4) 0.054(4) 0.009(3) 0.013(3) 0.002(3)
O8' 0.051(4) 0.051(4) 0.045(4) 0.006(4) 0.008(4) -0.006(4)
C1 0.051(4) 0.029(3) 0.052(4) 0.007(3) 0.014(3) -0.001(3)
C2 0.054(4) 0.046(4) 0.057(4) 0.009(3) 0.013(4) -0.001(3)
C3 0.049(4) 0.038(4) 0.060(5) 0.007(3) 0.016(4) 0.006(3)
C4 0.067(5) 0.033(3) 0.052(4) 0.005(3) 0.021(4) 0.006(3)
C5 0.058(4) 0.038(4) 0.050(4) -0.004(3) 0.012(3) 0.007(3)
C6 0.063(7) 0.050(7) 0.043(6) 0.012(5) 0.011(5) 0.002(6)
C7 0.054(8) 0.048(7) 0.060(7) -0.003(6) 0.011(6) 0.005(7)
C8 0.061(7) 0.055(8) 0.056(7) 0.003(6) 0.009(6) 0.001(6)
C6' 0.069(7) 0.063(7) 0.060(7) 0.020(6) 0.002(6) 0.000(6)
C7' 0.053(8) 0.042(6) 0.059(6) 0.004(5) 0.016(6) 0.005(7)
C8' 0.055(6) 0.050(7) 0.056(7) 0.007(6) 0.008(6) -0.004(6)
C9 0.052(4) 0.048(4) 0.068(5) 0.004(4) 0.015(4) 0.008(3)
C10 0.057(5) 0.071(6) 0.098(7) -0.017(5) -0.011(5) 0.006(5)
C11 0.067(6) 0.100(8) 0.092(7) -0.016(6) 0.010(5) -0.005(6)
C12 0.045(5) 0.180(14) 0.078(7) 0.013(8) 0.003(5) 0.016(7)

loop_
_atom_type_symbol
_atom_type_description
_atom_type_scat_dispersion_real
_atom_type_scat_dispersion_imag
_atom_type_scat_source
C C 0.0033 0.0016 'International Tables Vol C Tables 4.2.6.8 and 6.1.1.4'
H H 0.0000 0.0000 'International Tables Vol C Tables 4.2.6.8 and 6.1.1.4'
Fe Fe 0.3463 0.8444 'International Tables Vol C Tables 4.2.6.8 and 6.1.1.4'
O O 0.0106 0.0060 'International Tables Vol C Tables 4.2.6.8 and 6.1.1.4'
P P 0.1023 0.0942 'International Tables Vol C Tables 4.2.6.8 and 6.1.1.4'
S S 0.1246 0.1234 'International Tables Vol C Tables 4.2.6.8 and 6.1.1.4'

loop_
_geom_angle_atom_site_label_1
_geom_angle_atom_site_label_2
_geom_angle_atom_site_label_3
_geom_angle
C2 Fe1 C1 93.7(4)
C2 Fe1 P1 97.1(2)
C1 Fe1 P1 97.7(2)
C2 Fe1 S1 89.9(3)
C1 Fe1 S1 156.6(2)
P1 Fe1 S1 104.87(8)
C2 Fe1 S2 156.7(2)
C1 Fe1 S2 88.1(2)
P1 Fe1 S2 105.68(8)
S1 Fe1 S2 79.80(8)
C2 Fe1 Fe2 100.3(2)
C1 Fe1 Fe2 100.1(2)
P1 Fe1 Fe2 154.20(7)
S1 Fe1 Fe2 56.55(6)
S2 Fe1 Fe2 56.62(5)
C3 Fe2 C4 92.0(3)
C3 Fe2 C5 99.5(3)
C4 Fe2 C5 101.6(3)
C3 Fe2 S1 155.6(2)
C4 Fe2 S1 89.8(2)
C5 Fe2 S1 104.0(2)
C3 Fe2 S2 89.4(2)
C4 Fe2 S2 155.5(2)
C5 Fe2 S2 102.3(2)
S1 Fe2 S2 79.18(8)
C3 Fe2 Fe1 99.9(2)
C4 Fe2 Fe1 99.5(2)
C5 Fe2 Fe1 150.6(2)
S1 Fe2 Fe1 55.81(6)
S2 Fe2 Fe1 56.22(5)
C10 S1 Fe1 105.0(3)
C10 S1 Fe2 105.3(4)
Fe1 S1 Fe2 67.65(6)
C9 S2 Fe1 106.4(3)
C9 S2 Fe2 103.6(3)
Fe1 S2 Fe2 67.16(6)
O8 P1 O6' 118.4(6)
O8 P1 O6 111.3(6)
O6' P1 O6 23.5(5)
O8 P1 O7' 50.0(5)
O6' P1 O7' 108.3(6)
O6 P1 O7' 122.7(6)
O8 P1 O7 96.7(5)
O6' P1 O7 72.9(6)
O6 P1 O7 95.8(7)
O7' P1 O7 49.2(5)
O8 P1 O8' 45.3(5)
O6' P1 O8' 95.4(6)
O6 P1 O8' 76.6(6)
O7' P1 O8' 93.0(5)
O7 P1 O8' 129.5(5)
O8 P1 Fe1 121.2(4)
O6' P1 Fe1 117.8(4)
O6 P1 Fe1 113.1(5)
O7' P1 Fe1 122.3(3)
O7 P1 Fe1 114.8(4)
O8' P1 Fe1 114.0(3)
C6 O6 P1 120.8(11)
C7 O7 P1 124.1(14)
C8 O8 P1 118.7(17)
C6' O6' P1 119.1(11)
C7' O7' P1 117.6(12)
C8' O8' P1 120.9(14)
O1 C1 Fe1 175.6(6)
O2 C2 Fe1 177.7(7)
O3 C3 Fe2 177.7(7)
O4 C4 Fe2 178.6(7)
O5 C5 Fe2 177.7(7)
O6 C6 H6A 109.5
O6 C6 H6B 109.5
H6A C6 H6B 109.5
O6 C6 H6C 109.5
H6A C6 H6C 109.5
H6B C6 H6C 109.5
O7 C7 H7A 109.5
O7 C7 H7B 109.5
H7A C7 H7B 109.5
O7 C7 H7C 109.5
H7A C7 H7C 109.5
H7B C7 H7C 109.5
O8 C8 H8A 109.5
O8 C8 H8B 109.5
H8A C8 H8B 109.5
O8 C8 H8C 109.5
H8A C8 H8C 109.5
H8B C8 H8C 109.5
O6' C6' H6'A 109.5
O6' C6' H6'B 109.5
H6'A C6' H6'B 109.5
O6' C6' H6'C 109.5
H6'A C6' H6'C 109.5
H6'B C6' H6'C 109.5
O7' C7' H7'A 109.5
O7' C7' H7'B 109.5
H7'A C7' H7'B 109.5
O7' C7' H7'C 109.5
H7'A C7' H7'C 109.5
H7'B C7' H7'C 109.5
O8' C8' H8'A 109.5
O8' C8' H8'B 109.5
H8'A C8' H8'B 109.5
O8' C8' H8'C 109.5
H8'A C8' H8'C 109.5
H8'B C8' H8'C 109.5
C10 C9 S2 112.9(6)
C10 C9 H9A 109.0
S2 C9 H9A 109.0
C10 C9 H9B 109.0
S2 C9 H9B 109.0
H9A C9 H9B 107.8
C11 C10 C9 115.9(10)
C11 C10 S1 111.0(8)
C9 C10 S1 109.9(6)
C11 C10 H10A 106.5
C9 C10 H10A 106.5
S1 C10 H10A 106.5
C10 C11 C12 111.8(10)
C10 C11 H11A 109.3
C12 C11 H11A 109.3
C10 C11 H11B 109.3
C12 C11 H11B 109.3
H11A C11 H11B 107.9
C11 C12 H12A 109.5
C11 C12 H12B 109.5
H12A C12 H12B 109.5
C11 C12 H12C 109.5
H12A C12 H12C 109.5
H12B C12 H12C 109.5

loop_
_geom_bond_atom_site_label_1
_geom_bond_atom_site_label_2
_geom_bond_distance
Fe1 C2 1.778(8)
Fe1 C1 1.780(8)
Fe1 P1 2.164(2)
Fe1 S1 2.228(2)
Fe1 S2 2.247(2)
Fe1 Fe2 2.4911(13)
Fe2 C3 1.780(8)
Fe2 C4 1.792(8)
Fe2 C5 1.813(8)
Fe2 S1 2.247(2)
Fe2 S2 2.257(2)
S1 C10 1.860(10)
S2 C9 1.810(8)
P1 O8 1.556(8)
P1 O6' 1.577(8)
P1 O6 1.579(8)
P1 O7' 1.581(7)
P1 O7 1.660(7)
P1 O8' 1.668(7)
O1 C1 1.140(9)
O2 C2 1.142(10)
O3 C3 1.145(9)
O4 C4 1.126(9)
O5 C5 1.129(9)
O6 C6 1.444(9)
O7 C7 1.443(10)
O8 C8 1.449(10)
O6' C6' 1.449(9)
O7' C7' 1.445(9)
O8' C8' 1.452(10)
C6 H6A 0.9800
C6 H6B 0.9800
C6 H6C 0.9800
C7 H7A 0.9800
C7 H7B 0.9800
C7 H7C 0.9800
C8 H8A 0.9800
C8 H8B 0.9800
C8 H8C 0.9800
C6' H6'A 0.9800
C6' H6'B 0.9800
C6' H6'C 0.9800
C7' H7'A 0.9800
C7' H7'B 0.9800
C7' H7'C 0.9800
C8' H8'A 0.9800
C8' H8'B 0.9800
C8' H8'C 0.9800
C9 C10 1.527(14)
C9 H9A 0.9900
C9 H9B 0.9900
C10 C11 1.438(14)
C10 H10A 1.0000
C11 C12 1.577(15)
C11 H11A 0.9900
C11 H11B 0.9900
C12 H12A 0.9800
C12 H12B 0.9800
C12 H12C 0.9800

loop_
_geom_torsion_atom_site_label_1
_geom_torsion_atom_site_label_2
_geom_torsion_atom_site_label_3
_geom_torsion_atom_site_label_4
_geom_torsion
C2 Fe1 Fe2 C3 -94.1(4)
C1 Fe1 Fe2 C3 1.6(3)
P1 Fe1 Fe2 C3 134.3(3)
S1 Fe1 Fe2 C3 -177.0(2)
S2 Fe1 Fe2 C3 82.6(2)
C2 Fe1 Fe2 C4 -0.3(4)
C1 Fe1 Fe2 C4 95.4(4)
P1 Fe1 Fe2 C4 -131.9(3)
S1 Fe1 Fe2 C4 -83.2(3)
S2 Fe1 Fe2 C4 176.3(3)
C2 Fe1 Fe2 C5 135.2(5)
C1 Fe1 Fe2 C5 -129.2(5)
P1 Fe1 Fe2 C5 3.6(5)
S1 Fe1 Fe2 C5 52.3(5)
S2 Fe1 Fe2 C5 -48.2(5)
C2 Fe1 Fe2 S1 82.9(3)
C1 Fe1 Fe2 S1 178.6(2)
P1 Fe1 Fe2 S1 -48.70(17)
S2 Fe1 Fe2 S1 -100.44(9)
C2 Fe1 Fe2 S2 -176.7(3)
C1 Fe1 Fe2 S2 -81.0(2)
P1 Fe1 Fe2 S2 51.75(17)
S1 Fe1 Fe2 S2 100.44(9)
C2 Fe1 S1 C10 156.8(5)
C1 Fe1 S1 C10 -104.2(7)
P1 Fe1 S1 C10 59.5(4)
S2 Fe1 S1 C10 -44.1(4)
Fe2 Fe1 S1 C10 -100.7(4)
C2 Fe1 S1 Fe2 -102.5(2)
C1 Fe1 S1 Fe2 -3.5(6)
P1 Fe1 S1 Fe2 160.23(8)
S2 Fe1 S1 Fe2 56.55(6)
C3 Fe2 S1 C10 107.4(7)
C4 Fe2 S1 C10 -158.2(4)
C5 Fe2 S1 C10 -56.3(4)
S2 Fe2 S1 C10 43.8(3)
Fe1 Fe2 S1 C10 100.2(3)
C3 Fe2 S1 Fe1 7.3(6)
C4 Fe2 S1 Fe1 101.6(3)
C5 Fe2 S1 Fe1 -156.4(2)
S2 Fe2 S1 Fe1 -56.33(6)
C2 Fe1 S2 C9 106.5(8)
C1 Fe1 S2 C9 -158.5(3)
P1 Fe1 S2 C9 -61.0(3)
S1 Fe1 S2 C9 41.7(3)
Fe2 Fe1 S2 C9 98.2(3)
C2 Fe1 S2 Fe2 8.4(7)
C1 Fe1 S2 Fe2 103.4(2)
P1 Fe1 S2 Fe2 -159.21(8)
S1 Fe1 S2 Fe2 -56.48(7)
C3 Fe2 S2 C9 155.3(4)
C4 Fe2 S2 C9 -111.1(7)
C5 Fe2 S2 C9 55.7(4)
S1 Fe2 S2 C9 -46.4(3)
Fe1 Fe2 S2 C9 -102.3(3)
C3 Fe2 S2 Fe1 -102.4(2)
C4 Fe2 S2 Fe1 -8.7(7)
C5 Fe2 S2 Fe1 158.0(2)
S1 Fe2 S2 Fe1 55.91(7)
C2 Fe1 P1 O8 63.5(5)
C1 Fe1 P1 O8 -31.2(5)
S1 Fe1 P1 O8 155.2(5)
S2 Fe1 P1 O8 -121.4(5)
Fe2 Fe1 P1 O8 -164.4(5)
C2 Fe1 P1 O6' -98.0(6)
C1 Fe1 P1 O6' 167.3(6)
S1 Fe1 P1 O6' -6.3(6)
S2 Fe1 P1 O6' 77.1(6)
Fe2 Fe1 P1 O6' 34.2(6)
C2 Fe1 P1 O6 -72.5(7)
C1 Fe1 P1 O6 -167.2(7)
S1 Fe1 P1 O6 19.2(6)
S2 Fe1 P1 O6 102.6(6)
Fe2 Fe1 P1 O6 59.6(7)
C2 Fe1 P1 O7' 123.0(5)
C1 Fe1 P1 O7' 28.3(5)
S1 Fe1 P1 O7' -145.2(4)
S2 Fe1 P1 O7' -61.9(4)
Fe2 Fe1 P1 O7' -104.8(4)
C2 Fe1 P1 O7 179.0(5)
C1 Fe1 P1 O7 84.3(5)
S1 Fe1 P1 O7 -89.3(4)
S2 Fe1 P1 O7 -5.9(4)
Fe2 Fe1 P1 O7 -48.9(5)
C2 Fe1 P1 O8' 12.6(5)
C1 Fe1 P1 O8' -82.1(4)
S1 Fe1 P1 O8' 104.3(4)
S2 Fe1 P1 O8' -172.3(4)
Fe2 Fe1 P1 O8' 144.7(4)
O8 P1 O6 C6 36.0(16)
O6' P1 O6 C6 -77(2)
O7' P1 O6 C6 -19.3(17)
O7 P1 O6 C6 -63.6(14)
O8' P1 O6 C6 65.6(14)
Fe1 P1 O6 C6 176.3(12)
O8 P1 O7 C7 63(2)
O6' P1 O7 C7 -180(2)
O6 P1 O7 C7 175.0(19)
O7' P1 O7 C7 46.0(19)
O8' P1 O7 C7 98(2)
Fe1 P1 O7 C7 -66.2(19)
O6' P1 O8 C8 103(2)
O6 P1 O8 C8 79(2)
O7' P1 O8 C8 -166(2)
O7 P1 O8 C8 177(2)
O8' P1 O8 C8 36(2)
Fe1 P1 O8 C8 -58(2)
O8 P1 O6' C6' 12.3(15)
O6 P1 O6' C6' 90(2)
O7' P1 O6' C6' -41.5(14)
O7 P1 O6' C6' -76.2(13)
O8' P1 O6' C6' 53.5(13)
Fe1 P1 O6' C6' 174.3(11)
O8 P1 O7' C7' 160.7(16)
O6' P1 O7' C7' -87.1(14)
O6 P1 O7' C7' -107.8(15)
O7 P1 O7' C7' -41.1(14)
O8' P1 O7' C7' 176.1(14)
Fe1 P1 O7' C7' 55.1(14)
O8 P1 O8' C8' -49.6(18)
O6' P1 O8' C8' -174.9(18)
O6 P1 O8' C8' 170.9(18)
O7' P1 O8' C8' -66.2(17)
O7 P1 O8' C8' -102.6(18)
Fe1 P1 O8' C8' 61.3(17)
C2 Fe1 C1 O1 110(9)
P1 Fe1 C1 O1 -153(9)
S1 Fe1 C1 O1 11(9)
S2 Fe1 C1 O1 -47(9)
Fe2 Fe1 C1 O1 8(9)
C1 Fe1 C2 O2 -114(20)
P1 Fe1 C2 O2 148(20)
S1 Fe1 C2 O2 43(20)
S2 Fe1 C2 O2 -20(20)
Fe2 Fe1 C2 O2 -13(20)
C4 Fe2 C3 O3 180(100)
C5 Fe2 C3 O3 78(18)
S1 Fe2 C3 O3 -86(18)
S2 Fe2 C3 O3 -25(18)
Fe1 Fe2 C3 O3 -80(18)
C3 Fe2 C4 O4 143(34)
C5 Fe2 C4 O4 -117(34)
S1 Fe2 C4 O4 -13(34)
S2 Fe2 C4 O4 50(34)
Fe1 Fe2 C4 O4 43(34)
C3 Fe2 C5 O5 18(17)
C4 Fe2 C5 O5 -76(17)
S1 Fe2 C5 O5 -169(17)
S2 Fe2 C5 O5 109(17)
Fe1 Fe2 C5 O5 148(17)
Fe1 S2 C9 C10 -29.2(7)
Fe2 S2 C9 C10 40.6(7)
S2 C9 C10 C11 -132.8(9)
S2 C9 C10 S1 -5.9(9)
Fe1 S1 C10 C11 168.5(8)
Fe2 S1 C10 C11 98.1(9)
Fe1 S1 C10 C9 39.0(8)
Fe2 S1 C10 C9 -31.4(8)
C9 C10 C11 C12 -60.4(14)
S1 C10 C11 C12 173.3(8)
